data_2018667
loop_
_publ_author_name
'Atria, Ana Mar\'ia'
'Garland, Maria Teresa'
'Baggio, Ricardo'

_publ_section_title
;
 Isoquinolin-5-amine
;
_journal_coeditor_code SK3448
_journal_issue 10
_journal_name_full 'Acta Crystallographica Section C'
_journal_page_first o392
_journal_page_last o394
_journal_paper_doi 10.1107/S0108270112037602
_journal_volume 68
_journal_year 2012
_chemical_formula_iupac 'C9 H8 N2'
_chemical_formula_moiety 'C9 H8 N2'
_chemical_formula_sum 'C9 H8 N2'
_chemical_formula_weight 144.17
_chemical_name_systematic
;
Isoquinolin-5-amine
;
_space_group_IT_number 9
_symmetry_cell_setting monoclinic
_symmetry_space_group_name_Hall 'C -2yc'
_symmetry_space_group_name_H-M 'C 1 c 1'
_atom_sites_solution_hydrogens geom
_atom_sites_solution_primary direct
_atom_sites_solution_secondary difmap
_audit_creation_method SHELXL97
_cell_angle_alpha 90.00
_cell_angle_beta 95.686(4)
_cell_angle_gamma 90.00
_cell_formula_units_Z 8
_cell_length_a 6.0731(15)
_cell_length_b 14.921(4)
_cell_length_c 16.285(4)
_cell_measurement_reflns_used 2008
_cell_measurement_temperature 150(2)
_cell_measurement_theta_max 25.16
_cell_measurement_theta_min 2.52
_cell_volume 1468.4(6)
_computing_cell_refinement 'SAINT (Bruker, 2002)'
_computing_data_collection 'SMART (Bruker, 2001)'
_computing_data_reduction 'SAINT (Bruker, 2002)'
_computing_molecular_graphics 'SHELXTL (Sheldrick, 2008)'
_computing_publication_material
;
SHELXTL (Sheldrick, 2008) and PLATON (Spek, 2009)
;
_computing_structure_refinement 'SHELXL97 (Sheldrick, 2008)'
_computing_structure_solution 'SHELXS97 (Sheldrick, 2008)'
_diffrn_ambient_temperature 150(2)
_diffrn_measured_fraction_theta_full 0.999
_diffrn_measured_fraction_theta_max 0.944
_diffrn_measurement_device_type 'Bruker SMART CCD area-detector'
_diffrn_measurement_method 'CCD rotation images, thin slices'
_diffrn_radiation_monochromator graphite
_diffrn_radiation_source 'fine-focus sealed tube'
_diffrn_radiation_type MoK\a
_diffrn_radiation_wavelength 0.71073
_diffrn_reflns_av_R_equivalents 0.0198
_diffrn_reflns_av_sigmaI/netI 0.0318
_diffrn_reflns_limit_h_max 7
_diffrn_reflns_limit_h_min -7
_diffrn_reflns_limit_k_max 19
_diffrn_reflns_limit_k_min -19
_diffrn_reflns_limit_l_max 21
_diffrn_reflns_limit_l_min -21
_diffrn_reflns_number 6002
_diffrn_reflns_theta_full 25.50
_diffrn_reflns_theta_max 27.76
_diffrn_reflns_theta_min 2.51
_diffrn_standards_number 0
_exptl_absorpt_coefficient_mu 0.080
_exptl_absorpt_correction_T_max 0.99
_exptl_absorpt_correction_T_min 0.98
_exptl_absorpt_correction_type multi-scan
_exptl_absorpt_process_details '(SADABS in SAINT-NT; Bruker, 2002)'
_exptl_crystal_colour pink
_exptl_crystal_density_diffrn 1.304
_exptl_crystal_density_method 'not measured'
_exptl_crystal_description block
_exptl_crystal_F_000 608
_exptl_crystal_size_max 0.36
_exptl_crystal_size_mid 0.19
_exptl_crystal_size_min 0.12
_refine_diff_density_max 0.148
_refine_diff_density_min -0.160
_refine_ls_extinction_method none
_refine_ls_goodness_of_fit_ref 1.035
_refine_ls_hydrogen_treatment mixed
_refine_ls_matrix_type full
_refine_ls_number_parameters 215
_refine_ls_number_reflns 3082
_refine_ls_number_restraints 9
_refine_ls_restrained_S_all 1.033
_refine_ls_R_factor_all 0.0453
_refine_ls_R_factor_gt 0.0379
_refine_ls_shift/su_max 0.000
_refine_ls_shift/su_mean 0.000
_refine_ls_structure_factor_coef Fsqd
_refine_ls_weighting_details 'calc w = 1/[\s^2^(Fo^2^)+(0.0471P)^2^+0.1477P] where P=(Fo^2^+2Fc^2^)/3'
_refine_ls_weighting_scheme calc
_refine_ls_wR_factor_gt 0.0852
_refine_ls_wR_factor_ref 0.0895
_reflns_number_gt 2701
_reflns_number_total 3082
_reflns_threshold_expression I>2\s(I)
_cod_data_source_file sk3448.cif
_cod_data_source_block I
_cod_original_cell_volume 1468.5(7)
_cod_original_sg_symbol_H-M 'C c'
_cod_database_code 2018667
_cod_database_fobs_code 2018667

loop_
_symmetry_equiv_pos_as_xyz
'x, y, z'
'x, -y, z+1/2'
'x+1/2, y+1/2, z'
'x+1/2, -y+1/2, z+1/2'

loop_
_atom_site_type_symbol
_atom_site_label
_atom_site_fract_x
_atom_site_fract_y
_atom_site_fract_z
_atom_site_U_iso_or_equiv
_atom_site_adp_type
_atom_site_calc_flag
_atom_site_refinement_flags
_atom_site_occupancy
_atom_site_symmetry_multiplicity
N N11 0.1181(3) 0.75791(11) 0.71764(10) 0.0353(4) Uani d . 1 1
N N21 0.4601(3) 0.44916(11) 0.66851(11) 0.0350(4) Uani d D 1 1
H H21A 0.506(3) 0.3929(10) 0.6840(14) 0.050(7) Uiso d D 1 1
H H21B 0.573(3) 0.4876(12) 0.6624(13) 0.035(6) Uiso d D 1 1
C C11 0.0040(3) 0.69540(13) 0.75160(11) 0.0322(4) Uani d . 1 1
H H11 -0.1212 0.7141 0.7778 0.039 Uiso calc R 1 1
C C21 0.0527(3) 0.60266(12) 0.75230(10) 0.0268(4) Uani d . 1 1
C C31 -0.0814(3) 0.53979(12) 0.78932(11) 0.0310(4) Uani d . 1 1
H H31 -0.2082 0.5590 0.8143 0.037 Uiso calc R 1 1
C C41 -0.0260(3) 0.45095(12) 0.78871(12) 0.0339(4) Uani d . 1 1
H H41 -0.1137 0.4084 0.8142 0.041 Uiso calc R 1 1
C C51 0.1587(3) 0.42216(12) 0.75093(12) 0.0319(4) Uani d . 1 1
H H51 0.1932 0.3601 0.7514 0.038 Uiso calc R 1 1
C C61 0.2921(3) 0.48055(12) 0.71302(11) 0.0275(4) Uani d . 1 1
C C71 0.2413(3) 0.57451(12) 0.71441(10) 0.0255(4) Uani d . 1 1
C C81 0.3646(3) 0.64207(13) 0.67857(11) 0.0296(4) Uani d . 1 1
H H81 0.4924 0.6266 0.6525 0.036 Uiso calc R 1 1
C C91 0.2998(3) 0.72951(12) 0.68152(12) 0.0326(4) Uani d . 1 1
H H91 0.3860 0.7733 0.6570 0.039 Uiso calc R 1 1
N N12 0.1848(3) 1.14060(11) 0.49255(10) 0.0350(4) Uani d . 1 1
N N22 0.5738(3) 0.83554(11) 0.53578(11) 0.0327(4) Uani d D 1 1
H H22A 0.619(3) 0.7791(9) 0.5251(12) 0.027(5) Uiso d D 1 1
H H22B 0.683(3) 0.8765(11) 0.5468(13) 0.039(6) Uiso d D 1 1
C C12 0.0535(3) 1.07705(13) 0.45894(11) 0.0311(4) Uani d . 1 1
H H12 -0.0870 1.0948 0.4333 0.037 Uiso calc R 1 1
C C22 0.1057(3) 0.98471(13) 0.45819(10) 0.0264(4) Uani d . 1 1
C C32 -0.0439(3) 0.92095(12) 0.42084(11) 0.0304(4) Uani d . 1 1
H H32 -0.1851 0.9390 0.3961 0.036 Uiso calc R 1 1
C C42 0.0172(3) 0.83286(12) 0.42081(12) 0.0339(4) Uani d . 1 1
H H42 -0.0821 0.7897 0.3952 0.041 Uiso calc R 1 1
C C52 0.2243(3) 0.80513(12) 0.45795(12) 0.0317(4) Uani d . 1 1
H H52 0.2616 0.7433 0.4570 0.038 Uiso calc R 1 1
C C62 0.3758(3) 0.86487(12) 0.49587(10) 0.0270(4) Uani d . 1 1
C C72 0.3174(3) 0.95793(11) 0.49562(10) 0.0248(4) Uani d . 1 1
C C82 0.4575(3) 1.02669(12) 0.53050(11) 0.0299(4) Uani d . 1 1
H H82 0.6009 1.0123 0.5558 0.036 Uiso calc R 1 1
C C92 0.3873(3) 1.11346(12) 0.52790(12) 0.0328(4) Uani d . 1 1
H H92 0.4852 1.1579 0.5522 0.039 Uiso calc R 1 1

loop_
_atom_site_aniso_label
_atom_site_aniso_U_11
_atom_site_aniso_U_22
_atom_site_aniso_U_33
_atom_site_aniso_U_12
_atom_site_aniso_U_13
_atom_site_aniso_U_23
N11 0.0388(10) 0.0267(8) 0.0405(9) 0.0029(7) 0.0042(7) 0.0015(7)
N21 0.0298(9) 0.0296(9) 0.0463(10) 0.0056(8) 0.0073(7) -0.0013(8)
C11 0.0328(10) 0.0298(10) 0.0341(10) 0.0052(8) 0.0044(8) 0.0007(8)
C21 0.0272(9) 0.0272(9) 0.0251(8) 0.0005(7) -0.0013(7) 0.0007(7)
C31 0.0277(10) 0.0335(10) 0.0318(10) -0.0005(8) 0.0030(8) 0.0009(8)
C41 0.0343(10) 0.0323(10) 0.0349(10) -0.0062(8) 0.0026(8) 0.0048(8)
C51 0.0356(10) 0.0220(9) 0.0369(10) -0.0003(8) -0.0024(8) 0.0015(8)
C61 0.0278(9) 0.0260(10) 0.0277(9) 0.0034(7) -0.0023(7) -0.0017(7)
C71 0.0243(9) 0.0275(9) 0.0236(8) 0.0021(7) -0.0029(7) -0.0009(7)
C81 0.0266(9) 0.0338(10) 0.0283(9) -0.0010(7) 0.0021(7) -0.0002(8)
C91 0.0353(10) 0.0285(10) 0.0336(10) -0.0044(8) 0.0013(8) 0.0026(8)
N12 0.0364(8) 0.0285(8) 0.0397(9) 0.0046(7) 0.0017(7) -0.0021(7)
N22 0.0291(8) 0.0249(9) 0.0443(9) 0.0055(7) 0.0045(7) 0.0045(7)
C12 0.0300(9) 0.0295(10) 0.0335(10) 0.0056(8) 0.0014(8) -0.0011(8)
C22 0.0268(9) 0.0290(10) 0.0241(9) 0.0025(7) 0.0057(7) 0.0005(7)
C32 0.0257(9) 0.0344(10) 0.0309(10) -0.0016(8) 0.0027(8) 0.0004(8)
C42 0.0341(10) 0.0309(10) 0.0372(10) -0.0088(8) 0.0059(8) -0.0041(8)
C52 0.0351(11) 0.0212(9) 0.0397(10) 0.0003(8) 0.0089(8) -0.0007(8)
C62 0.0291(9) 0.0250(9) 0.0282(9) 0.0025(7) 0.0093(7) 0.0021(7)
C72 0.0277(9) 0.0240(9) 0.0234(8) 0.0017(7) 0.0059(7) 0.0006(7)
C82 0.0275(9) 0.0323(10) 0.0296(9) 0.0001(8) 0.0009(7) -0.0012(8)
C92 0.0336(10) 0.0290(9) 0.0349(10) -0.0005(8) -0.0012(8) -0.0042(8)

loop_
_atom_type_symbol
_atom_type_description
_atom_type_scat_dispersion_real
_atom_type_scat_dispersion_imag
_atom_type_scat_source
C C 0.0033 0.0016 'International Tables Vol C Tables 4.2.6.8 and 6.1.1.4'
H H 0.0000 0.0000 'International Tables Vol C Tables 4.2.6.8 and 6.1.1.4'
N N 0.0061 0.0033 'International Tables Vol C Tables 4.2.6.8 and 6.1.1.4'

loop_
_geom_angle_atom_site_label_1
_geom_angle_atom_site_label_2
_geom_angle_atom_site_label_3
_geom_angle
C11 N11 C91 116.21(17)
C61 N21 H21A 112.8(14)
C61 N21 H21B 116.5(13)
H21A N21 H21B 113.4(18)
N11 C11 C21 125.33(17)
N11 C11 H11 117.3
C21 C11 H11 117.3
C11 C21 C31 121.54(16)
C11 C21 C71 117.62(15)
C31 C21 C71 120.84(16)
C41 C31 C21 119.14(17)
C41 C31 H31 120.4
C21 C31 H31 120.4
C31 C41 C51 120.61(17)
C31 C41 H41 119.7
C51 C41 H41 119.7
C61 C51 C41 122.40(17)
C61 C51 H51 118.8
C41 C51 H51 118.8
C51 C61 N21 121.04(17)
C51 C61 C71 118.27(16)
N21 C61 C71 120.47(16)
C81 C71 C21 116.85(15)
C81 C71 C61 124.42(16)
C21 C71 C61 118.71(16)
C91 C81 C71 119.98(17)
C91 C81 H81 120.0
C71 C81 H81 120.0
C81 C91 N11 123.99(18)
C81 C91 H91 118.0
N11 C91 H91 118.0
C12 N12 C92 116.27(16)
C62 N22 H22A 117.9(12)
C62 N22 H22B 117.7(13)
H22A N22 H22B 115.9(17)
N12 C12 C22 125.15(18)
N12 C12 H12 117.4
C22 C12 H12 117.4
C32 C22 C12 121.69(16)
C32 C22 C72 120.70(16)
C12 C22 C72 117.60(16)
C42 C32 C22 119.07(17)
C42 C32 H32 120.5
C22 C32 H32 120.5
C32 C42 C52 121.03(17)
C32 C42 H42 119.5
C52 C42 H42 119.5
C62 C52 C42 122.09(17)
C62 C52 H52 119.0
C42 C52 H52 119.0
N22 C62 C52 121.09(17)
N22 C62 C72 120.84(16)
C52 C62 C72 118.02(16)
C82 C72 C22 116.72(15)
C82 C72 C62 124.20(16)
C22 C72 C62 119.08(15)
C92 C82 C72 120.16(17)
C92 C82 H82 119.9
C72 C82 H82 119.9
C82 C92 N12 124.09(18)
C82 C92 H92 118.0
N12 C92 H92 118.0

loop_
_geom_bond_atom_site_label_1
_geom_bond_atom_site_label_2
_geom_bond_distance
N11 C11 1.316(2)
N11 C91 1.368(2)
N21 C61 1.390(2)
N21 H21A 0.913(13)
N21 H21B 0.907(13)
C11 C21 1.415(3)
C11 H11 0.9500
C21 C31 1.415(3)
C21 C71 1.417(2)
C31 C41 1.368(2)
C31 H31 0.9500
C41 C51 1.399(3)
C41 H41 0.9500
C51 C61 1.377(3)
C51 H51 0.9500
C61 C71 1.436(2)
C71 C81 1.416(2)
C81 C91 1.365(3)
C81 H81 0.9500
C91 H91 0.9500
N12 C12 1.322(3)
N12 C92 1.366(3)
N22 C62 1.380(2)
N22 H22A 0.907(13)
N22 H22B 0.907(13)
C12 C22 1.414(3)
C12 H12 0.9500
C22 C32 1.411(3)
C22 C72 1.424(2)
C32 C42 1.366(3)
C32 H32 0.9500
C42 C52 1.403(3)
C42 H42 0.9500
C52 C62 1.382(3)
C52 H52 0.9500
C62 C72 1.433(2)
C72 C82 1.416(2)
C82 C92 1.362(3)
C82 H82 0.9500
C92 H92 0.9500

loop_
_geom_hbond_atom_site_label_D
_geom_hbond_atom_site_label_H
_geom_hbond_atom_site_label_A
_geom_hbond_site_symmetry_A
_geom_hbond_distance_DH
_geom_hbond_distance_HA
_geom_hbond_distance_DA
_geom_hbond_angle_DHA
N21 H21A N11 3_545 0.91(2) 2.19(2) 3.091(2) 179(2)
N22 H22A N12 3_545 0.91(2) 2.18(2) 3.083(3) 173(2)
C91 H91 N22 1_555 0.95 2.55 3.419(3) 152
C92 H92 Cg1 3_555 0.95 2.81 3.479(2) 128
C31 H31 Cg3 4_465 0.95 2.63 3.423(2) 141
C32 H32 Cg2 4_464 0.95 2.67 3.460(2) 142

loop_
_cod_related_entry_id
_cod_related_entry_database
_cod_related_entry_code
1 ChemSpider 63931
